data_4515231
loop_
_publ_author_name
'Dutta, Champak'
'Rana, Samim Sohel'
'Choudhury, Joyanta'

_publ_section_title
;
 Leveraging Metallotropism-Enabled Substrate Activation in
 Cobalt-Catalyzed Annulation Chemistry: Protic NHC Template Is the Key
;
_journal_name_full 'ACS Catalysis'
_journal_page_first 10674
_journal_paper_doi 10.1021/acscatal.9b04125
_journal_year 2019
_chemical_formula_sum 'C20 H25 Co F12 N4 Sb2'
_chemical_formula_weight 851.87
_space_group_crystal_system monoclinic
_space_group_IT_number 14
_space_group_name_Hall '-P 2ybc'
_space_group_name_H-M_alt 'P 1 21/c 1'
_symmetry_space_group_name_Hall '-P 2ybc'
_symmetry_space_group_name_H-M 'P 1 21/c 1'
_atom_sites_solution_hydrogens geom
_audit_creation_method SHELXL-2018/3
_cell_angle_alpha 90
_cell_angle_beta 102.365(5)
_cell_angle_gamma 90
_cell_formula_units_Z 4
_cell_length_a 11.2569(11)
_cell_length_b 17.2345(16)
_cell_length_c 14.4525(13)
_cell_measurement_reflns_used 6668
_cell_measurement_temperature 296(2)
_cell_measurement_theta_max 28.46
_cell_measurement_theta_min 2.20
_cell_volume 2738.8(4)
_computing_structure_refinement 'SHELXL-2018/3 (Sheldrick, 2018)'
_diffrn_ambient_temperature 296(2)
_diffrn_measured_fraction_theta_full 0.990
_diffrn_measured_fraction_theta_max 0.983
_diffrn_measurement_device_type 'Bruker APEX-II CCD'
_diffrn_measurement_method '\f and \w scans'
_diffrn_radiation_type MoK\a
_diffrn_radiation_wavelength 0.71073
_diffrn_reflns_av_R_equivalents 0.0510
_diffrn_reflns_av_unetI/netI 0.0619
_diffrn_reflns_Laue_measured_fraction_full 0.990
_diffrn_reflns_Laue_measured_fraction_max 0.983
_diffrn_reflns_limit_h_max 15
_diffrn_reflns_limit_h_min -14
_diffrn_reflns_limit_k_max 16
_diffrn_reflns_limit_k_min -22
_diffrn_reflns_limit_l_max 17
_diffrn_reflns_limit_l_min -19
_diffrn_reflns_number 20236
_diffrn_reflns_point_group_measured_fraction_full 0.990
_diffrn_reflns_point_group_measured_fraction_max 0.983
_diffrn_reflns_theta_full 25.242
_diffrn_reflns_theta_max 28.280
_diffrn_reflns_theta_min 1.852
_exptl_absorpt_coefficient_mu 2.657
_exptl_absorpt_correction_T_max 0.7458
_exptl_absorpt_correction_T_min 0.5365
_exptl_absorpt_correction_type 'Multi Scans'
_exptl_absorpt_process_details SADABS-2014/2
_exptl_crystal_colour orange
_exptl_crystal_density_diffrn 2.066
_exptl_crystal_description plate
_exptl_crystal_F_000 1640
_exptl_crystal_size_max 0.3
_exptl_crystal_size_mid 0.25
_exptl_crystal_size_min 0.2
_refine_diff_density_max 1.667
_refine_diff_density_min -1.287
_refine_diff_density_rms 0.154
_refine_ls_extinction_method none
_refine_ls_goodness_of_fit_ref 1.030
_refine_ls_hydrogen_treatment constr
_refine_ls_matrix_type full
_refine_ls_number_parameters 358
_refine_ls_number_reflns 6671
_refine_ls_number_restraints 0
_refine_ls_restrained_S_all 1.030
_refine_ls_R_factor_all 0.0672
_refine_ls_R_factor_gt 0.0497
_refine_ls_shift/su_max 0.059
_refine_ls_shift/su_mean 0.001
_refine_ls_structure_factor_coef Fsqd
_refine_ls_weighting_details 'w=1/[\s^2^(Fo^2^)+(0.0538P)^2^+5.9597P] where P=(Fo^2^+2Fc^2^)/3'
_refine_ls_weighting_scheme calc
_refine_ls_wR_factor_gt 0.1163
_refine_ls_wR_factor_ref 0.1254
_reflns_Friedel_coverage 0.000
_reflns_number_gt 5189
_reflns_number_total 6671
_reflns_threshold_expression 'I > 2\s(I)'
_cod_data_source_file cs9b04125_si_004.cif
_cod_data_source_block shelx
_cod_database_code 4515231
_shelx_shelxl_version_number 2018/3
_shelx_space_group_comment
;
The symmetry employed for this shelxl refinement is uniquely defined
by the following loop, which should always be used as a source of
symmetry information in preference to the above space-group names.
They are only intended as comments.
;

loop_
_space_group_symop_operation_xyz
'x, y, z'
'-x, y+1/2, -z+1/2'
'-x, -y, -z'
'x, -y-1/2, z-1/2'

loop_
_atom_site_label
_atom_site_type_symbol
_atom_site_fract_x
_atom_site_fract_y
_atom_site_fract_z
_atom_site_U_iso_or_equiv
_atom_site_adp_type
_atom_site_occupancy
_atom_site_site_symmetry_order
_atom_site_calc_flag
_atom_site_refinement_flags_posn
_atom_site_refinement_flags_adp
Sb1 Sb 0.56977(3) 0.17140(2) 0.61653(2) 0.02961(11) Uani 1 1 d . .
Sb2 Sb 1.10293(3) 0.18232(2) 0.99446(2) 0.02850(11) Uani 1 1 d . .
Co1 Co 0.22607(6) -0.01173(4) 0.73992(4) 0.02166(16) Uani 1 1 d . .
F1 F 0.4038(4) 0.1822(4) 0.6098(4) 0.116(2) Uani 1 1 d . .
F2 F 0.7325(4) 0.1564(3) 0.6222(3) 0.0847(16) Uani 1 1 d . .
F3 F 0.5533(4) 0.2228(2) 0.5012(2) 0.0603(11) Uani 1 1 d . .
F4 F 0.5375(5) 0.0781(2) 0.5474(3) 0.0765(14) Uani 1 1 d . .
F5 F 0.5785(6) 0.1189(3) 0.7295(3) 0.0897(17) Uani 1 1 d . .
F6 F 0.5993(4) 0.2638(2) 0.6848(3) 0.0620(11) Uani 1 1 d . .
F7 F 1.1443(4) 0.2832(2) 0.9678(3) 0.0601(11) Uani 1 1 d . .
F8 F 1.2558(3) 0.1453(2) 0.9823(2) 0.0495(9) Uani 1 1 d . .
F9 F 0.9512(3) 0.2152(2) 1.0104(3) 0.0516(9) Uani 1 1 d . .
F10 F 1.1640(3) 0.1954(3) 1.1238(2) 0.0560(11) Uani 1 1 d . .
F11 F 1.0444(3) 0.1667(2) 0.8646(2) 0.0494(9) Uani 1 1 d . .
F12 F 1.0589(3) 0.08035(19) 1.0168(3) 0.0495(9) Uani 1 1 d . .
N1 N 0.2793(4) -0.0463(2) 0.8718(3) 0.0309(10) Uani 1 1 d . .
N2 N 0.4555(4) -0.0670(3) 0.8202(3) 0.0338(11) Uani 1 1 d . .
N3 N 0.4676(4) -0.0395(3) 0.6791(3) 0.0383(11) Uani 1 1 d . .
H3 H 0.447761 -0.024328 0.621120 0.046 Uiso 1 1 calc R U
N4 N 0.2728(3) 0.0933(2) 0.7733(3) 0.0246(9) Uani 1 1 d . .
C1 C 0.3953(5) -0.0717(3) 0.8960(4) 0.0329(13) Uani 1 1 d . .
C2 C 0.4514(6) -0.0963(4) 0.9833(4) 0.0481(16) Uani 1 1 d . .
H2 H 0.532454 -0.111812 0.997137 0.058 Uiso 1 1 calc R U
C3 C 0.3834(6) -0.0970(4) 1.0483(5) 0.0497(16) Uani 1 1 d . .
H3A H 0.417703 -0.114668 1.108966 0.060 Uiso 1 1 calc R U
C4 C 0.2673(5) -0.0732(3) 1.0296(4) 0.0349(12) Uani 1 1 d . .
H4 H 0.223066 -0.074444 1.077018 0.042 Uiso 1 1 calc R U
C5 C 0.2137(5) -0.0471(3) 0.9411(4) 0.0315(12) Uani 1 1 d . .
H5 H 0.133407 -0.030134 0.928284 0.038 Uiso 1 1 calc R U
C6 C 0.5790(6) -0.0857(3) 0.8122(5) 0.0486(17) Uani 1 1 d . .
H6 H 0.641855 -0.105875 0.858444 0.058 Uiso 1 1 calc R U
C7 C 0.5808(5) -0.0667(3) 0.7214(4) 0.0358(13) Uani 1 1 d . .
H7 H 0.647103 -0.071328 0.692842 0.043 Uiso 1 1 calc R U
C8 C 0.3916(4) -0.0394(3) 0.7389(4) 0.0290(11) Uani 1 1 d . .
C9 C 0.1532(4) -0.0114(3) 0.5975(3) 0.0227(10) Uani 1 1 d . .
C10 C 0.2068(5) 0.0227(3) 0.5209(4) 0.0333(12) Uani 1 1 d . .
H10A H 0.142900 0.035591 0.467659 0.050 Uiso 1 1 calc R U
H10B H 0.260602 -0.014295 0.501701 0.050 Uiso 1 1 calc R U
H10C H 0.251453 0.068733 0.543928 0.050 Uiso 1 1 calc R U
C11 C 0.1643(4) -0.0897(3) 0.6333(4) 0.0266(11) Uani 1 1 d . .
C12 C 0.2326(5) -0.1541(3) 0.6006(4) 0.0340(12) Uani 1 1 d . .
H12A H 0.271685 -0.184647 0.654012 0.051 Uiso 1 1 calc R U
H12B H 0.292926 -0.133088 0.569666 0.051 Uiso 1 1 calc R U
H12C H 0.177451 -0.186157 0.556916 0.051 Uiso 1 1 calc R U
C13 C 0.0934(4) -0.0960(3) 0.7035(3) 0.0248(10) Uani 1 1 d . .
C14 C 0.0775(5) -0.1677(3) 0.7573(4) 0.0337(12) Uani 1 1 d . .
H14A H 0.017156 -0.200265 0.718975 0.051 Uiso 1 1 calc R U
H14B H 0.051761 -0.153878 0.814262 0.051 Uiso 1 1 calc R U
H14C H 0.153361 -0.195131 0.773151 0.051 Uiso 1 1 calc R U
C15 C 0.0360(4) -0.0227(3) 0.7109(3) 0.0237(10) Uani 1 1 d . .
C16 C -0.0559(4) -0.0039(3) 0.7690(4) 0.0331(12) Uani 1 1 d . .
H16A H -0.034325 0.044062 0.802109 0.050 Uiso 1 1 calc R U
H16B H -0.057181 -0.044750 0.814017 0.050 Uiso 1 1 calc R U
H16C H -0.134887 0.000904 0.728209 0.050 Uiso 1 1 calc R U
C17 C 0.0710(4) 0.0285(3) 0.6449(3) 0.0259(11) Uani 1 1 d . .
C18 C 0.0298(5) 0.1100(3) 0.6286(4) 0.0347(13) Uani 1 1 d . .
H18A H -0.046825 0.111166 0.584018 0.052 Uiso 1 1 calc R U
H18B H 0.088895 0.138930 0.603926 0.052 Uiso 1 1 calc R U
H18C H 0.020519 0.132537 0.687398 0.052 Uiso 1 1 calc R U
C19 C 0.3027(4) 0.1550(3) 0.7900(3) 0.0247(10) Uani 1 1 d . .
C20 C 0.3393(5) 0.2353(3) 0.8107(4) 0.0348(13) Uani 1 1 d . .
H20A H 0.269047 0.268243 0.796131 0.052 Uiso 1 1 calc R U
H20B H 0.396066 0.250295 0.772946 0.052 Uiso 1 1 calc R U
H20C H 0.377021 0.240217 0.876594 0.052 Uiso 1 1 calc R U

loop_
_atom_site_aniso_label
_atom_site_aniso_U_11
_atom_site_aniso_U_22
_atom_site_aniso_U_33
_atom_site_aniso_U_23
_atom_site_aniso_U_13
_atom_site_aniso_U_12
Sb1 0.0377(2) 0.0243(2) 0.0298(2) -0.00255(14) 0.01388(15) -0.00278(14)
Sb2 0.0337(2) 0.0262(2) 0.0246(2) -0.00248(13) 0.00413(14) 0.00108(14)
Co1 0.0215(3) 0.0186(3) 0.0215(3) 0.0012(2) -0.0031(2) -0.0006(2)
F1 0.047(3) 0.201(7) 0.109(4) -0.073(4) 0.037(3) -0.022(3)
F2 0.043(2) 0.148(5) 0.063(3) -0.011(3) 0.009(2) 0.033(3)
F3 0.087(3) 0.052(2) 0.036(2) 0.0122(18) -0.0010(19) 0.011(2)
F4 0.147(4) 0.042(2) 0.048(2) -0.0142(19) 0.037(3) -0.027(3)
F5 0.193(6) 0.046(3) 0.039(2) 0.0030(19) 0.042(3) -0.013(3)
F6 0.094(3) 0.031(2) 0.056(2) -0.0152(18) 0.006(2) -0.006(2)
F7 0.096(3) 0.0262(19) 0.065(3) -0.0088(18) 0.032(2) -0.0174(19)
F8 0.0407(19) 0.070(3) 0.040(2) -0.0041(18) 0.0127(15) 0.0090(18)
F9 0.0381(19) 0.056(2) 0.061(2) 0.0023(19) 0.0127(17) 0.0150(17)
F10 0.050(2) 0.091(3) 0.0255(18) -0.0157(19) 0.0047(16) -0.002(2)
F11 0.066(2) 0.048(2) 0.0265(18) -0.0034(15) -0.0080(16) 0.0043(17)
F12 0.068(2) 0.0264(19) 0.060(2) 0.0071(16) 0.0263(19) -0.0004(16)
N1 0.045(3) 0.022(2) 0.023(2) -0.0008(17) -0.0002(19) -0.0051(19)
N2 0.031(2) 0.023(2) 0.044(3) -0.003(2) -0.001(2) 0.0025(18)
N3 0.036(2) 0.037(3) 0.040(3) 0.012(2) 0.004(2) 0.000(2)
N4 0.022(2) 0.026(2) 0.023(2) 0.0042(17) -0.0012(16) -0.0021(17)
C1 0.046(3) 0.016(3) 0.026(3) -0.002(2) -0.016(2) 0.000(2)
C2 0.062(4) 0.038(4) 0.038(4) 0.001(3) -0.003(3) 0.003(3)
C3 0.064(4) 0.035(4) 0.052(4) 0.003(3) 0.016(3) 0.005(3)
C4 0.045(3) 0.036(3) 0.022(3) 0.000(2) 0.003(2) 0.000(2)
C5 0.039(3) 0.026(3) 0.026(3) -0.005(2) -0.002(2) 0.001(2)
C6 0.048(4) 0.027(3) 0.062(4) -0.005(3) -0.007(3) 0.003(3)
C7 0.026(3) 0.032(3) 0.050(4) 0.003(3) 0.011(2) 0.000(2)
C8 0.023(2) 0.022(3) 0.039(3) -0.005(2) 0.000(2) -0.0001(19)
C9 0.020(2) 0.028(3) 0.016(2) -0.0015(19) -0.0029(18) -0.0022(19)
C10 0.033(3) 0.040(3) 0.024(3) 0.011(2) 0.001(2) -0.001(2)
C11 0.027(2) 0.025(3) 0.024(3) 0.001(2) -0.003(2) -0.004(2)
C12 0.042(3) 0.029(3) 0.029(3) -0.003(2) 0.005(2) -0.002(2)
C13 0.029(2) 0.021(2) 0.021(2) -0.0024(19) 0.001(2) -0.0059(19)
C14 0.042(3) 0.028(3) 0.029(3) 0.004(2) 0.003(2) -0.008(2)
C15 0.019(2) 0.028(3) 0.020(2) -0.0001(19) -0.0057(18) -0.0039(19)
C16 0.023(2) 0.041(3) 0.034(3) -0.001(2) 0.003(2) 0.001(2)
C17 0.022(2) 0.029(3) 0.022(2) 0.003(2) -0.0068(19) 0.000(2)
C18 0.030(3) 0.032(3) 0.036(3) 0.007(2) -0.007(2) 0.005(2)
C19 0.028(2) 0.023(3) 0.020(2) -0.0003(19) -0.0020(19) 0.002(2)
C20 0.046(3) 0.021(3) 0.037(3) 0.000(2) 0.006(3) -0.006(2)

loop_
_atom_type_symbol
_atom_type_description
_atom_type_scat_dispersion_real
_atom_type_scat_dispersion_imag
_atom_type_scat_source
C C 0.0033 0.0016 'International Tables Vol C Tables 4.2.6.8 and 6.1.1.4'
H H 0.0000 0.0000 'International Tables Vol C Tables 4.2.6.8 and 6.1.1.4'
N N 0.0061 0.0033 'International Tables Vol C Tables 4.2.6.8 and 6.1.1.4'
F F 0.0171 0.0103 'International Tables Vol C Tables 4.2.6.8 and 6.1.1.4'
Co Co 0.3494 0.9721 'International Tables Vol C Tables 4.2.6.8 and 6.1.1.4'
Sb Sb -0.5866 1.5461 'International Tables Vol C Tables 4.2.6.8 and 6.1.1.4'

loop_
_geom_angle_atom_site_label_1
_geom_angle_atom_site_label_2
_geom_angle_atom_site_label_3
_geom_angle
F2 Sb1 F5 91.6(3)
F2 Sb1 F3 90.8(2)
F5 Sb1 F3 177.3(2)
F2 Sb1 F1 177.6(3)
F5 Sb1 F1 87.6(3)
F3 Sb1 F1 89.9(3)
F2 Sb1 F6 91.9(2)
F5 Sb1 F6 88.91(19)
F3 Sb1 F6 92.26(18)
F1 Sb1 F6 90.3(2)
F2 Sb1 F4 88.9(2)
F5 Sb1 F4 91.05(18)
F3 Sb1 F4 87.74(18)
F1 Sb1 F4 88.9(2)
F6 Sb1 F4 179.2(2)
F9 Sb2 F7 91.07(18)
F9 Sb2 F10 89.44(16)
F7 Sb2 F10 92.27(18)
F9 Sb2 F11 91.89(17)
F7 Sb2 F11 88.66(17)
F10 Sb2 F11 178.35(17)
F9 Sb2 F12 88.86(17)
F7 Sb2 F12 178.01(17)
F10 Sb2 F12 89.72(18)
F11 Sb2 F12 89.35(16)
F9 Sb2 F8 177.29(17)
F7 Sb2 F8 91.32(18)
F10 Sb2 F8 89.19(16)
F11 Sb2 F8 89.44(16)
F12 Sb2 F8 88.80(17)
N4 Co1 C8 91.22(19)
N4 Co1 N1 91.86(17)
C8 Co1 N1 80.7(2)
N4 Co1 C9 106.25(18)
C8 Co1 C9 100.0(2)
N1 Co1 C9 161.84(19)
N4 Co1 C11 146.96(19)
C8 Co1 C11 90.3(2)
N1 Co1 C11 120.91(19)
C9 Co1 C11 41.20(19)
N4 Co1 C13 150.56(19)
C8 Co1 C13 118.1(2)
N1 Co1 C13 95.01(19)
C9 Co1 C13 68.52(19)
C11 Co1 C13 40.4(2)
N4 Co1 C17 89.88(18)
C8 Co1 C17 138.5(2)
N1 Co1 C17 140.8(2)
C9 Co1 C17 40.65(19)
C11 Co1 C17 67.9(2)
C13 Co1 C17 67.08(19)
N4 Co1 C15 110.41(18)
C8 Co1 C15 157.3(2)
N1 Co1 C15 104.63(19)
C9 Co1 C15 68.12(19)
C11 Co1 C15 67.9(2)
C13 Co1 C15 40.20(19)
C17 Co1 C15 39.47(19)
C1 N1 C5 116.9(4)
C1 N1 Co1 115.3(4)
C5 N1 Co1 127.9(4)
C8 N2 C1 116.7(4)
C8 N2 C6 110.8(5)
C1 N2 C6 132.5(5)
C8 N3 C7 111.9(5)
C8 N3 H3 124.1
C7 N3 H3 124.1
C19 N4 Co1 177.3(4)
N1 C1 C2 125.2(6)
N1 C1 N2 112.3(4)
C2 C1 N2 122.5(6)
C3 C2 C1 115.8(7)
C3 C2 H2 122.1
C1 C2 H2 122.1
C2 C3 C4 122.5(6)
C2 C3 H3A 118.8
C4 C3 H3A 118.8
C3 C4 C5 120.4(6)
C3 C4 H4 119.8
C5 C4 H4 119.8
C4 C5 N1 119.3(5)
C4 C5 H5 120.4
N1 C5 H5 120.4
C7 C6 N2 103.6(5)
C7 C6 H6 128.2
N2 C6 H6 128.2
C6 C7 N3 108.0(5)
C6 C7 H7 126.0
N3 C7 H7 126.0
N2 C8 N3 105.8(4)
N2 C8 Co1 115.0(4)
N3 C8 Co1 139.2(4)
C17 C9 C11 106.9(4)
C17 C9 C10 124.7(5)
C11 C9 C10 128.2(5)
C17 C9 Co1 71.5(3)
C11 C9 Co1 69.6(3)
C10 C9 Co1 127.6(3)
C9 C10 H10A 109.5
C9 C10 H10B 109.5
H10A C10 H10B 109.5
C9 C10 H10C 109.5
H10A C10 H10C 109.5
H10B C10 H10C 109.5
C13 C11 C9 108.0(4)
C13 C11 C12 125.4(5)
C9 C11 C12 126.6(5)
C13 C11 Co1 70.5(3)
C9 C11 Co1 69.2(3)
C12 C11 Co1 127.9(4)
C11 C12 H12A 109.5
C11 C12 H12B 109.5
H12A C12 H12B 109.5
C11 C12 H12C 109.5
H12A C12 H12C 109.5
H12B C12 H12C 109.5
C11 C13 C15 108.5(4)
C11 C13 C14 125.6(5)
C15 C13 C14 125.9(5)
C11 C13 Co1 69.1(3)
C15 C13 Co1 71.0(3)
C14 C13 Co1 127.6(4)
C13 C14 H14A 109.5
C13 C14 H14B 109.5
H14A C14 H14B 109.5
C13 C14 H14C 109.5
H14A C14 H14C 109.5
H14B C14 H14C 109.5
C17 C15 C13 107.7(4)
C17 C15 C16 124.6(5)
C13 C15 C16 127.4(5)
C17 C15 Co1 70.1(3)
C13 C15 Co1 68.8(3)
C16 C15 Co1 131.6(3)
C15 C16 H16A 109.5
C15 C16 H16B 109.5
H16A C16 H16B 109.5
C15 C16 H16C 109.5
H16A C16 H16C 109.5
H16B C16 H16C 109.5
C15 C17 C9 108.8(4)
C15 C17 C18 125.1(5)
C9 C17 C18 126.1(5)
C15 C17 Co1 70.4(3)
C9 C17 Co1 67.9(3)
C18 C17 Co1 127.4(3)
C17 C18 H18A 109.5
C17 C18 H18B 109.5
H18A C18 H18B 109.5
C17 C18 H18C 109.5
H18A C18 H18C 109.5
H18B C18 H18C 109.5
N4 C19 C20 179.0(6)
C19 C20 H20A 109.5
C19 C20 H20B 109.5
H20A C20 H20B 109.5
C19 C20 H20C 109.5
H20A C20 H20C 109.5
H20B C20 H20C 109.5

loop_
_geom_bond_atom_site_label_1
_geom_bond_atom_site_label_2
_geom_bond_distance
Sb1 F2 1.835(4)
Sb1 F5 1.850(4)
Sb1 F3 1.862(4)
Sb1 F1 1.860(5)
Sb1 F6 1.865(3)
Sb1 F4 1.888(4)
Sb2 F9 1.860(3)
Sb2 F7 1.861(3)
Sb2 F10 1.862(3)
Sb2 F11 1.871(3)
Sb2 F12 1.873(3)
Sb2 F8 1.878(3)
Co1 N4 1.917(4)
Co1 C8 1.927(5)
Co1 N1 1.965(4)
Co1 C9 2.046(4)
Co1 C11 2.051(5)
Co1 C13 2.069(5)
Co1 C17 2.094(4)
Co1 C15 2.099(4)
N1 C1 1.350(7)
N1 C5 1.366(7)
N2 C8 1.327(7)
N2 C1 1.409(7)
N2 C6 1.456(8)
N3 C8 1.340(7)
N3 C7 1.373(7)
N3 H3 0.8600
N4 C19 1.127(6)
C1 C2 1.353(8)
C2 C3 1.334(9)
C2 H2 0.9300
C3 C4 1.340(8)
C3 H3A 0.9300
C4 C5 1.368(7)
C4 H4 0.9300
C5 H5 0.9300
C6 C7 1.357(9)
C6 H6 0.9300
C7 H7 0.9300
C9 C17 1.439(7)
C9 C11 1.442(7)
C9 C10 1.490(7)
C10 H10A 0.9600
C10 H10B 0.9600
C10 H10C 0.9600
C11 C13 1.423(7)
C11 C12 1.484(7)
C12 H12A 0.9600
C12 H12B 0.9600
C12 H12C 0.9600
C13 C15 1.433(7)
C13 C14 1.491(7)
C14 H14A 0.9600
C14 H14B 0.9600
C14 H14C 0.9600
C15 C17 1.416(7)
C15 C16 1.501(7)
C16 H16A 0.9600
C16 H16B 0.9600
C16 H16C 0.9600
C17 C18 1.482(7)
C18 H18A 0.9600
C18 H18B 0.9600
C18 H18C 0.9600
C19 C20 1.456(7)
C20 H20A 0.9600
C20 H20B 0.9600
C20 H20C 0.9600

loop_
_geom_hbond_atom_site_label_D
_geom_hbond_atom_site_label_H
_geom_hbond_atom_site_label_A
_geom_hbond_distance_DH
_geom_hbond_distance_HA
_geom_hbond_distance_DA
_geom_hbond_angle_DHA
_geom_hbond_site_symmetry_A
_geom_hbond_publ_flag
N3 H3 F4 0.86 2.39 2.998(6) 127.7 . yes
C2 H2 F8 0.93 2.41 3.335(8) 174.0 3_757 yes
C5 H5 F12 0.93 2.53 3.143(6) 123.3 1_455 yes
C5 H5 F12 0.93 2.61 3.303(7) 132.0 3_657 yes
C6 H6 F8 0.93 2.44 3.311(8) 156.2 3_757 yes
C20 H20A F10 0.96 2.59 3.214(7) 122.5 4_465 yes
C20 H20C F8 0.96 2.79 3.232(7) 109.1 1_455 yes
N3 H3 F4 0.86 2.39 2.998(6) 127.7 . yes
C2 H2 F8 0.93 2.41 3.335(8) 174.0 3_757 yes
C5 H5 F12 0.93 2.53 3.143(6) 123.3 1_455 yes
C5 H5 F12 0.93 2.61 3.303(7) 132.0 3_657 yes
C6 H6 F8 0.93 2.44 3.311(8) 156.2 3_757 yes
C20 H20A F10 0.96 2.59 3.214(7) 122.5 4_465 yes
C20 H20C F8 0.96 2.79 3.232(7) 109.1 1_455 yes

loop_
_geom_torsion_atom_site_label_1
_geom_torsion_atom_site_label_2
_geom_torsion_atom_site_label_3
_geom_torsion_atom_site_label_4
_geom_torsion
C5 N1 C1 C2 -1.1(8)
Co1 N1 C1 C2 178.3(5)
C5 N1 C1 N2 -178.8(4)
Co1 N1 C1 N2 0.7(5)
C8 N2 C1 N1 0.0(6)
C6 N2 C1 N1 178.7(5)
C8 N2 C1 C2 -177.7(5)
C6 N2 C1 C2 1.0(9)
N1 C1 C2 C3 2.0(9)
N2 C1 C2 C3 179.4(5)
C1 C2 C3 C4 -1.5(10)
C2 C3 C4 C5 0.2(10)
C3 C4 C5 N1 0.6(8)
C1 N1 C5 C4 -0.2(7)
Co1 N1 C5 C4 -179.6(4)
C8 N2 C6 C7 0.1(6)
C1 N2 C6 C7 -178.7(5)
N2 C6 C7 N3 -0.3(6)
C8 N3 C7 C6 0.4(7)
C1 N2 C8 N3 179.1(4)
C6 N2 C8 N3 0.1(6)
C1 N2 C8 Co1 -0.7(6)
C6 N2 C8 Co1 -179.7(4)
C7 N3 C8 N2 -0.3(6)
C7 N3 C8 Co1 179.4(5)
C17 C9 C11 C13 -2.0(5)
C10 C9 C11 C13 -177.6(4)
Co1 C9 C11 C13 60.1(3)
C17 C9 C11 C12 175.5(5)
C10 C9 C11 C12 -0.1(8)
Co1 C9 C11 C12 -122.4(5)
C17 C9 C11 Co1 -62.1(3)
C10 C9 C11 Co1 122.3(5)
C9 C11 C13 C15 1.1(5)
C12 C11 C13 C15 -176.5(5)
Co1 C11 C13 C15 60.4(3)
C9 C11 C13 C14 178.7(4)
C12 C11 C13 C14 1.2(8)
Co1 C11 C13 C14 -122.0(5)
C9 C11 C13 Co1 -59.3(3)
C12 C11 C13 Co1 123.2(5)
C11 C13 C15 C17 0.3(5)
C14 C13 C15 C17 -177.3(4)
Co1 C13 C15 C17 59.5(3)
C11 C13 C15 C16 174.0(4)
C14 C13 C15 C16 -3.7(8)
Co1 C13 C15 C16 -126.8(5)
C11 C13 C15 Co1 -59.2(3)
C14 C13 C15 Co1 123.2(5)
C13 C15 C17 C9 -1.6(5)
C16 C15 C17 C9 -175.5(4)
Co1 C15 C17 C9 57.1(3)
C13 C15 C17 C18 178.8(4)
C16 C15 C17 C18 4.9(7)
Co1 C15 C17 C18 -122.5(5)
C13 C15 C17 Co1 -58.7(3)
C16 C15 C17 Co1 127.4(5)
C11 C9 C17 C15 2.2(5)
C10 C9 C17 C15 178.0(4)
Co1 C9 C17 C15 -58.6(3)
C11 C9 C17 C18 -178.2(4)
C10 C9 C17 C18 -2.4(7)
Co1 C9 C17 C18 121.0(5)
C11 C9 C17 Co1 60.9(3)
C10 C9 C17 Co1 -123.3(5)
